data_4514301
loop_
_publ_author_name
'Xu, Pengfei'
'Xu, Xin'

_publ_section_title
;
 Homoleptic Rare-Earth Aryloxide Based Lewis Pairs for Polymerization of
 Conjugated Polar Alkenes
;
_journal_issue 1
_journal_name_full 'ACS Catalysis'
_journal_page_first 198
_journal_paper_doi 10.1021/acscatal.7b02875
_journal_volume 8
_journal_year 2017
_chemical_formula_moiety '2(C57 H88 O6 P Sc), C7'
_chemical_formula_sum 'C121 H176 O12 P2 Sc2'
_chemical_formula_weight 1974.48
_chemical_name_systematic
; 
 ? 
;
_space_group_IT_number 14
_symmetry_cell_setting monoclinic
_symmetry_space_group_name_Hall '-P 2yn'
_symmetry_space_group_name_H-M 'P 1 21/n 1'
_atom_sites_solution_hydrogens geom
_atom_sites_solution_primary direct
_atom_sites_solution_secondary difmap
_audit_creation_method SHELXL-97
_cell_angle_alpha 90.00
_cell_angle_beta 91.6518(14)
_cell_angle_gamma 90.00
_cell_formula_units_Z 2
_cell_length_a 17.6216(7)
_cell_length_b 14.3906(5)
_cell_length_c 22.3619(9)
_cell_measurement_reflns_used 9931
_cell_measurement_temperature 120(2)
_cell_measurement_theta_max 27.41
_cell_measurement_theta_min 2.31
_cell_volume 5668.3(4)
_computing_cell_refinement 'Bruker SAINT'
_computing_data_collection 'Bruker APEX2'
_computing_data_reduction 'Bruker SAINT'
_computing_molecular_graphics 'Bruker SHELXTL'
_computing_publication_material 'Bruker SHELXTL'
_computing_structure_refinement 'SHELXL-2014 (Sheldrick 2014)'
_computing_structure_solution 'SHELXS-97 (Sheldrick 2008)'
_diffrn_ambient_temperature 120(2)
_diffrn_measured_fraction_theta_full 0.997
_diffrn_measured_fraction_theta_max 0.997
_diffrn_measurement_device_type 'Bruker APEX-II CCD'
_diffrn_measurement_method '\f and \w scans'
_diffrn_radiation_monochromator graphite
_diffrn_radiation_source 'fine-focus sealed tube'
_diffrn_radiation_type MoK\a
_diffrn_radiation_wavelength 0.71073
_diffrn_reflns_av_R_equivalents 0.0589
_diffrn_reflns_av_sigmaI/netI 0.0507
_diffrn_reflns_limit_h_max 22
_diffrn_reflns_limit_h_min -18
_diffrn_reflns_limit_k_max 18
_diffrn_reflns_limit_k_min -18
_diffrn_reflns_limit_l_max 29
_diffrn_reflns_limit_l_min -28
_diffrn_reflns_number 60120
_diffrn_reflns_theta_full 27.52
_diffrn_reflns_theta_max 27.52
_diffrn_reflns_theta_min 1.68
_diffrn_standards_number 0
_exptl_absorpt_coefficient_mu 0.206
_exptl_absorpt_correction_T_max 0.9639
_exptl_absorpt_correction_T_min 0.9561
_exptl_crystal_colour colourless
_exptl_crystal_density_diffrn 1.157
_exptl_crystal_density_method 'not measured'
_exptl_crystal_description block
_exptl_crystal_F_000 2140
_exptl_crystal_size_max 0.22
_exptl_crystal_size_mid 0.20
_exptl_crystal_size_min 0.18
_refine_diff_density_max 0.861
_refine_diff_density_min -0.517
_refine_diff_density_rms 0.090
_refine_ls_extinction_method none
_refine_ls_goodness_of_fit_ref 1.042
_refine_ls_hydrogen_treatment mixed
_refine_ls_matrix_type full
_refine_ls_number_parameters 624
_refine_ls_number_reflns 13007
_refine_ls_number_restraints 1
_refine_ls_restrained_S_all 1.042
_refine_ls_R_factor_all 0.0775
_refine_ls_R_factor_gt 0.0505
_refine_ls_shift/su_max 0.001
_refine_ls_shift/su_mean 0.000
_refine_ls_structure_factor_coef Fsqd
_refine_ls_weighting_details 'calc w=1/[\s^2^(Fo^2^)+(0.0780P)^2^+3.8344P] where P=(Fo^2^+2Fc^2^)/3'
_refine_ls_weighting_scheme calc
_refine_ls_wR_factor_gt 0.1318
_refine_ls_wR_factor_ref 0.1567
_reflns_number_gt 9735
_reflns_number_total 13007
_reflns_threshold_expression >2sigma(I)
_cod_data_source_file cs7b02875_si_003.cif
_cod_data_source_block mo_20170405a_0m
_cod_depositor_comments
;
The following automatic conversions were performed:

'_symmetry_cell_setting' value 'Monoclinic' changed to 'monoclinic'
according to
/home/data/users/saulius/crontab/automatic-downloads/rss-feeds/ACS/lib/dictionaries/cif_core.dic
dictionary named 'cif_core.dic' version 2.4.2 from 2011-04-26.

Automatic conversion script
Id: cif_fix_values 4973 2017-02-22 13:04:09Z antanas 

 Adding full bibliography for 4514301--4514302.cif.
;
_cod_original_sg_symbol_H-M P2(1)/n
_cod_database_code 4514301

loop_
_symmetry_equiv_pos_as_xyz
'x, y, z'
'-x+1/2, y+1/2, -z+1/2'
'-x, -y, -z'
'x-1/2, -y-1/2, z-1/2'

loop_
_atom_site_label
_atom_site_type_symbol
_atom_site_fract_x
_atom_site_fract_y
_atom_site_fract_z
_atom_site_U_iso_or_equiv
_atom_site_adp_type
_atom_site_occupancy
_atom_site_symmetry_multiplicity
_atom_site_calc_flag
_atom_site_refinement_flags
_atom_site_disorder_assembly
_atom_site_disorder_group
Sc1 Sc 0.98093(2) 0.20115(3) 0.704164(16) 0.01390(10) Uani 1 1 d . A 4
P1 P 0.99853(3) -0.21582(4) 0.81065(2) 0.01944(13) Uani 1 1 d . A 4
O1 O 0.98017(8) 0.06465(10) 0.69641(6) 0.0198(3) Uani 1 1 d . A 4
O2 O 1.03677(9) -0.07673(10) 0.68647(6) 0.0227(3) Uani 1 1 d . A 4
O3 O 1.04061(12) -0.25487(14) 0.61776(13) 0.0630(7) Uani 1 1 d . A 4
O4 O 0.95729(8) 0.21995(9) 0.78900(6) 0.0165(3) Uani 1 1 d . A 4
O5 O 0.90539(8) 0.24297(10) 0.64411(6) 0.0169(3) Uani 1 1 d . A 4
O6 O 1.08006(8) 0.25883(10) 0.68907(6) 0.0175(3) Uani 1 1 d . A 4
C1 C 0.97927(12) -0.02383(14) 0.71018(9) 0.0194(4) Uani 1 1 d . A 4
C2 C 0.93136(12) -0.06822(14) 0.74630(9) 0.0202(4) Uani 1 1 d . A 4
C3 C 0.93630(12) -0.17312(14) 0.75163(10) 0.0210(4) Uani 1 1 d . A 4
H3A H 0.9536 -0.1984 0.7132 0.025 Uiso 1 1 calc R A 4
H3B H 0.8847 -0.1977 0.7580 0.025 Uiso 1 1 calc R A 4
C4 C 0.87013(13) -0.02044(16) 0.78011(10) 0.0244(5) Uani 1 1 d . A 4
H4A H 0.8725 0.0466 0.7729 0.037 Uiso 1 1 calc R A 4
H4B H 0.8775 -0.0327 0.8230 0.037 Uiso 1 1 calc R A 4
H4C H 0.8204 -0.0441 0.7665 0.037 Uiso 1 1 calc R A 4
C5 C 1.09458(13) -0.17884(17) 0.79912(11) 0.0273(5) Uani 1 1 d . A 4
H5A H 1.1099 -0.2010 0.7593 0.033 Uiso 1 1 calc R A 4
H5B H 1.0956 -0.1101 0.7983 0.033 Uiso 1 1 calc R A 4
C6 C 1.15309(14) -0.21215(19) 0.84558(13) 0.0375(6) Uani 1 1 d . A 4
H6A H 1.1431 -0.1832 0.8842 0.056 Uiso 1 1 calc R A 4
H6B H 1.2040 -0.1949 0.8330 0.056 Uiso 1 1 calc R A 4
H6C H 1.1498 -0.2799 0.8494 0.056 Uiso 1 1 calc R A 4
C7 C 0.99714(13) -0.34110(15) 0.80919(11) 0.0271(5) Uani 1 1 d . A 4
H7A H 1.0168 -0.3625 0.7705 0.033 Uiso 1 1 calc R A 4
H7B H 1.0318 -0.3647 0.8413 0.033 Uiso 1 1 calc R A 4
C8 C 0.91881(15) -0.38282(17) 0.81722(13) 0.0380(6) Uani 1 1 d . A 4
H8A H 0.8978 -0.3597 0.8545 0.057 Uiso 1 1 calc R A 4
H8B H 0.9228 -0.4507 0.8190 0.057 Uiso 1 1 calc R A 4
H8C H 0.8853 -0.3650 0.7834 0.057 Uiso 1 1 calc R A 4
C9 C 0.96270(14) -0.17564(17) 0.88065(10) 0.0288(5) Uani 1 1 d . A 4
H9A H 0.9738 -0.1084 0.8843 0.035 Uiso 1 1 calc R A 4
H9B H 0.9068 -0.1827 0.8792 0.035 Uiso 1 1 calc R A 4
C10 C 0.99360(18) -0.2239(2) 0.93687(12) 0.0455(7) Uani 1 1 d . A 4
H10A H 0.9855 -0.2911 0.9332 0.068 Uiso 1 1 calc R A 4
H10B H 0.9671 -0.2005 0.9718 0.068 Uiso 1 1 calc R A 4
H10C H 1.0481 -0.2112 0.9418 0.068 Uiso 1 1 calc R A 4
C11 C 1.03216(15) -0.08722(17) 0.62257(10) 0.0298(5) Uani 1 1 d . A 4
H11A H 1.0542 -0.0322 0.6029 0.036 Uiso 1 1 calc R A 4
H11B H 0.9785 -0.0934 0.6088 0.036 Uiso 1 1 calc R A 4
C12 C 1.07518(15) -0.17186(17) 0.60725(11) 0.0307(5) Uani 1 1 d . A 4
C13 C 1.14447(17) -0.1870(2) 0.58619(12) 0.0399(6) Uani 1 1 d . A 4
H13 H 1.1807 -0.1410 0.5764 0.048 Uiso 1 1 calc R A 4
C14 C 1.15357(19) -0.2846(2) 0.58124(15) 0.0498(8) Uani 1 1 d . A 4
H14 H 1.1966 -0.3165 0.5670 0.060 Uiso 1 1 calc R A 4
C15 C 1.0910(2) -0.3220(2) 0.6002(2) 0.0704(12) Uani 1 1 d . A 4
H15 H 1.0815 -0.3869 0.6017 0.084 Uiso 1 1 calc R A 4
C16 C 0.93109(12) 0.18722(13) 0.84105(9) 0.0165(4) Uani 1 1 d . A 4
C17 C 0.85585(12) 0.20906(13) 0.85805(9) 0.0163(4) Uani 1 1 d . A 4
C18 C 0.82728(13) 0.16482(16) 0.90845(9) 0.0226(5) Uani 1 1 d . A 4
H18 H 0.7767 0.1777 0.9196 0.027 Uiso 1 1 calc R A 4
C19 C 0.87013(14) 0.10335(17) 0.94227(10) 0.0288(5) Uani 1 1 d . A 4
H19 H 0.8484 0.0711 0.9746 0.035 Uiso 1 1 calc R A 4
C20 C 0.94503(13) 0.08917(15) 0.92860(10) 0.0245(5) Uani 1 1 d . A 4
H20 H 0.9751 0.0491 0.9534 0.029 Uiso 1 1 calc R A 4
C21 C 0.97853(12) 0.13165(14) 0.87955(9) 0.0186(4) Uani 1 1 d . A 4
C22 C 0.80631(12) 0.28092(14) 0.82443(9) 0.0177(4) Uani 1 1 d . A 4
C23 C 0.84843(13) 0.37429(15) 0.82371(11) 0.0248(5) Uani 1 1 d . A 4
H23A H 0.8983 0.3657 0.8061 0.037 Uiso 1 1 calc R A 4
H23B H 0.8551 0.3975 0.8647 0.037 Uiso 1 1 calc R A 4
H23C H 0.8188 0.4192 0.7998 0.037 Uiso 1 1 calc R A 4
C24 C 0.73057(12) 0.29839(15) 0.85529(10) 0.0231(5) Uani 1 1 d . A 4
H24A H 0.7014 0.3457 0.8330 0.035 Uiso 1 1 calc R A 4
H24B H 0.7408 0.3201 0.8963 0.035 Uiso 1 1 calc R A 4
H24C H 0.7014 0.2405 0.8562 0.035 Uiso 1 1 calc R A 4
C25 C 0.78529(12) 0.24873(16) 0.76108(9) 0.0232(5) Uani 1 1 d . A 4
H25A H 0.7533 0.2958 0.7412 0.035 Uiso 1 1 calc R A 4
H25B H 0.7575 0.1899 0.7628 0.035 Uiso 1 1 calc R A 4
H25C H 0.8316 0.2399 0.7385 0.035 Uiso 1 1 calc R A 4
C26 C 1.06552(12) 0.12466(15) 0.87414(9) 0.0205(4) Uani 1 1 d . A 4
C27 C 1.09916(13) 0.21884(16) 0.89324(10) 0.0259(5) Uani 1 1 d . A 4
H27A H 1.0853 0.2324 0.9345 0.039 Uiso 1 1 calc R A 4
H27B H 1.0791 0.2676 0.8666 0.039 Uiso 1 1 calc R A 4
H27C H 1.1546 0.2166 0.8908 0.039 Uiso 1 1 calc R A 4
C28 C 1.09230(13) 0.10090(17) 0.81105(10) 0.0276(5) Uani 1 1 d . A 4
H28A H 1.1459 0.0828 0.8133 0.041 Uiso 1 1 calc R A 4
H28B H 1.0862 0.1554 0.7851 0.041 Uiso 1 1 calc R A 4
H28C H 1.0619 0.0494 0.7946 0.041 Uiso 1 1 calc R A 4
C29 C 1.10020(14) 0.05045(17) 0.91602(11) 0.0293(5) Uani 1 1 d . A 4
H29A H 1.0894 0.0662 0.9576 0.044 Uiso 1 1 calc R A 4
H29B H 1.1552 0.0481 0.9111 0.044 Uiso 1 1 calc R A 4
H29C H 1.0780 -0.0103 0.9061 0.044 Uiso 1 1 calc R A 4
C30 C 0.84687(12) 0.27487(14) 0.60964(9) 0.0179(4) Uani 1 1 d . A 4
C31 C 0.79171(12) 0.21194(15) 0.58488(9) 0.0203(4) Uani 1 1 d . A 4
C32 C 0.72758(13) 0.24893(18) 0.55526(11) 0.0296(5) Uani 1 1 d . A 4
H32 H 0.6899 0.2078 0.5394 0.036 Uiso 1 1 calc R A 4
C33 C 0.71745(14) 0.34367(18) 0.54843(12) 0.0339(6) Uani 1 1 d . A 4
H33 H 0.6721 0.3674 0.5301 0.041 Uiso 1 1 calc R A 4
C34 C 0.77389(13) 0.40337(17) 0.56849(11) 0.0286(5) Uani 1 1 d . A 4
H34 H 0.7676 0.4682 0.5623 0.034 Uiso 1 1 calc R A 4
C35 C 0.83967(12) 0.37172(15) 0.59747(9) 0.0207(4) Uani 1 1 d . A 4
C36 C 0.79950(12) 0.10564(15) 0.58837(9) 0.0204(4) Uani 1 1 d . A 4
C37 C 0.87553(13) 0.07356(17) 0.56325(10) 0.0262(5) Uani 1 1 d . A 4
H37A H 0.9174 0.0953 0.5895 0.039 Uiso 1 1 calc R A 4
H37B H 0.8812 0.0994 0.5231 0.039 Uiso 1 1 calc R A 4
H37C H 0.8765 0.0055 0.5612 0.039 Uiso 1 1 calc R A 4
C38 C 0.79438(13) 0.07262(15) 0.65301(10) 0.0236(5) Uani 1 1 d . A 4
H38A H 0.8019 0.0052 0.6547 0.035 Uiso 1 1 calc R A 4
H38B H 0.7443 0.0881 0.6681 0.035 Uiso 1 1 calc R A 4
H38C H 0.8337 0.1034 0.6777 0.035 Uiso 1 1 calc R A 4
C39 C 0.73661(13) 0.05486(17) 0.55228(11) 0.0290(5) Uani 1 1 d . A 4
H39A H 0.7444 -0.0124 0.5555 0.043 Uiso 1 1 calc R A 4
H39B H 0.7383 0.0735 0.5102 0.043 Uiso 1 1 calc R A 4
H39C H 0.6871 0.0711 0.5681 0.043 Uiso 1 1 calc R A 4
C40 C 0.90251(14) 0.44245(15) 0.61368(11) 0.0265(5) Uani 1 1 d . A 4
C41 C 0.97591(14) 0.41310(18) 0.58408(13) 0.0366(6) Uani 1 1 d . A 4
H41A H 1.0173 0.4543 0.5974 0.055 Uiso 1 1 calc R A 4
H41B H 0.9692 0.4173 0.5405 0.055 Uiso 1 1 calc R A 4
H41C H 0.9883 0.3489 0.5953 0.055 Uiso 1 1 calc R A 4
C42 C 0.88351(16) 0.54068(17) 0.59079(14) 0.0397(6) Uani 1 1 d . A 4
H42A H 0.8370 0.5627 0.6092 0.060 Uiso 1 1 calc R A 4
H42B H 0.8759 0.5392 0.5472 0.060 Uiso 1 1 calc R A 4
H42C H 0.9255 0.5828 0.6013 0.060 Uiso 1 1 calc R A 4
C43 C 0.9128(2) 0.45054(19) 0.68150(12) 0.0486(8) Uani 1 1 d . A 4
H43A H 0.9280 0.3901 0.6982 0.073 Uiso 1 1 calc R A 4
H43B H 0.8649 0.4701 0.6987 0.073 Uiso 1 1 calc R A 4
H43C H 0.9522 0.4966 0.6911 0.073 Uiso 1 1 calc R A 4
C44 C 1.12619(11) 0.31581(14) 0.65899(9) 0.0166(4) Uani 1 1 d . A 4
C45 C 1.15316(12) 0.40005(15) 0.68543(9) 0.0205(4) Uani 1 1 d . A 4
C46 C 1.18598(13) 0.46575(15) 0.64821(10) 0.0249(5) Uani 1 1 d . A 4
H46 H 1.2014 0.5239 0.6646 0.030 Uiso 1 1 calc R A 4
C47 C 1.19677(13) 0.44886(16) 0.58823(10) 0.0258(5) Uani 1 1 d . A 4
H47 H 1.2145 0.4966 0.5628 0.031 Uiso 1 1 calc R A 4
C48 C 1.18139(12) 0.36137(16) 0.56593(9) 0.0233(5) Uani 1 1 d . A 4
H48 H 1.1933 0.3479 0.5257 0.028 Uiso 1 1 calc R A 4
C49 C 1.14888(12) 0.29175(14) 0.60044(9) 0.0188(4) Uani 1 1 d . A 4
C50 C 1.15382(13) 0.41712(17) 0.75354(10) 0.0268(5) Uani 1 1 d . A 4
C51 C 1.19166(18) 0.5101(2) 0.77069(13) 0.0469(8) Uani 1 1 d . A 4
H51A H 1.1634 0.5613 0.7516 0.070 Uiso 1 1 calc R A 4
H51B H 1.2441 0.5105 0.7572 0.070 Uiso 1 1 calc R A 4
H51C H 1.1916 0.5179 0.8142 0.070 Uiso 1 1 calc R A 4
C52 C 1.20197(14) 0.3396(2) 0.78341(11) 0.0358(6) Uani 1 1 d . A 4
H52A H 1.2030 0.3482 0.8269 0.054 Uiso 1 1 calc R A 4
H52B H 1.2538 0.3424 0.7688 0.054 Uiso 1 1 calc R A 4
H52C H 1.1796 0.2790 0.7735 0.054 Uiso 1 1 calc R A 4
C53 C 1.07470(14) 0.41900(17) 0.77953(10) 0.0288(5) Uani 1 1 d . A 4
H53A H 1.0441 0.4672 0.7594 0.043 Uiso 1 1 calc R A 4
H53B H 1.0789 0.4326 0.8224 0.043 Uiso 1 1 calc R A 4
H53C H 1.0503 0.3584 0.7735 0.043 Uiso 1 1 calc R A 4
C54 C 1.14019(13) 0.19322(15) 0.57456(10) 0.0233(5) Uani 1 1 d . A 4
C55 C 1.16866(15) 0.12089(16) 0.62054(12) 0.0344(6) Uani 1 1 d . A 4
H55A H 1.2203 0.1370 0.6344 0.052 Uiso 1 1 calc R A 4
H55B H 1.1688 0.0593 0.6019 0.052 Uiso 1 1 calc R A 4
H55C H 1.1350 0.1203 0.6547 0.052 Uiso 1 1 calc R A 4
C56 C 1.05825(14) 0.17303(17) 0.55455(10) 0.0295(5) Uani 1 1 d . A 4
H56A H 1.0253 0.1777 0.5890 0.044 Uiso 1 1 calc R A 4
H56B H 1.0549 0.1102 0.5378 0.044 Uiso 1 1 calc R A 4
H56C H 1.0419 0.2183 0.5240 0.044 Uiso 1 1 calc R A 4
C57 C 1.18850(18) 0.1811(2) 0.51899(13) 0.0444(7) Uani 1 1 d . A 4
H57A H 1.1688 0.2214 0.4868 0.067 Uiso 1 1 calc R A 4
H57B H 1.1863 0.1162 0.5058 0.067 Uiso 1 1 calc R A 4
H57C H 1.2413 0.1980 0.5289 0.067 Uiso 1 1 calc R A 4
C58 C 0.1200(4) 0.5198(6) 0.9277(4) 0.071(2) Uiso 0.50 1 d PD B -1
C59 C 0.0478(2) 0.4808(3) 0.9604(2) 0.0534(16) Uiso 0.50 1 d PGD B -1
C60 C 0.0481(2) 0.5423(3) 1.0083(2) 0.067(2) Uiso 0.50 1 d PG B -1
C61 C -0.0117(3) 0.5423(3) 1.04751(19) 0.0498(15) Uiso 0.50 1 d PG B -1
C62 C -0.0719(2) 0.4807(3) 1.0388(2) 0.0629(19) Uiso 0.50 1 d PG B -1
C63 C -0.0722(2) 0.4193(3) 0.9908(2) 0.0604(18) Uiso 0.50 1 d PG B -1
C64 C -0.0123(3) 0.4193(3) 0.95163(19) 0.0572(17) Uiso 0.50 1 d PG B -1

loop_
_atom_site_aniso_label
_atom_site_aniso_U_11
_atom_site_aniso_U_22
_atom_site_aniso_U_33
_atom_site_aniso_U_23
_atom_site_aniso_U_13
_atom_site_aniso_U_12
Sc1 0.01374(19) 0.01562(19) 0.01241(18) 0.00040(14) 0.00179(13) -0.00007(14)
P1 0.0179(3) 0.0181(3) 0.0223(3) 0.0013(2) 0.0017(2) -0.0010(2)
O1 0.0224(8) 0.0162(7) 0.0207(7) 0.0011(6) 0.0003(6) 0.0002(6)
O2 0.0238(8) 0.0239(8) 0.0204(7) -0.0004(6) 0.0035(6) 0.0044(6)
O3 0.0412(13) 0.0316(11) 0.117(2) -0.0179(12) 0.0230(13) -0.0015(9)
O4 0.0159(7) 0.0201(7) 0.0136(6) 0.0019(5) 0.0041(5) 0.0016(6)
O5 0.0170(7) 0.0181(7) 0.0156(7) 0.0011(5) -0.0005(5) 0.0004(6)
O6 0.0149(7) 0.0219(7) 0.0158(7) 0.0005(6) 0.0039(5) -0.0028(6)
C1 0.0191(10) 0.0186(10) 0.0203(10) -0.0019(8) -0.0016(8) 0.0024(8)
C2 0.0191(11) 0.0184(10) 0.0230(10) -0.0008(8) -0.0009(8) 0.0002(8)
C3 0.0197(11) 0.0198(10) 0.0235(10) 0.0001(8) -0.0001(8) -0.0007(8)
C4 0.0265(12) 0.0244(11) 0.0225(11) 0.0005(9) 0.0036(9) 0.0008(9)
C5 0.0200(11) 0.0284(12) 0.0336(12) 0.0060(10) 0.0013(9) -0.0026(9)
C6 0.0226(13) 0.0461(16) 0.0436(15) 0.0133(12) -0.0029(11) -0.0040(11)
C7 0.0268(12) 0.0202(11) 0.0344(12) 0.0038(9) 0.0020(10) 0.0002(9)
C8 0.0372(15) 0.0251(12) 0.0518(17) 0.0017(11) 0.0044(12) -0.0089(11)
C9 0.0310(13) 0.0303(12) 0.0252(11) -0.0016(9) 0.0036(10) 0.0010(10)
C10 0.0487(18) 0.066(2) 0.0223(12) 0.0032(12) 0.0041(12) 0.0076(15)
C11 0.0408(15) 0.0282(12) 0.0205(11) -0.0003(9) 0.0030(10) 0.0080(10)
C12 0.0356(14) 0.0281(12) 0.0285(12) -0.0041(10) 0.0052(10) 0.0010(10)
C13 0.0405(16) 0.0445(15) 0.0353(14) 0.0060(12) 0.0126(12) 0.0060(13)
C14 0.0485(19) 0.0475(17) 0.0539(18) -0.0118(14) 0.0111(15) 0.0173(15)
C15 0.050(2) 0.0289(15) 0.132(4) -0.0297(19) 0.007(2) 0.0074(14)
C16 0.0207(11) 0.0154(9) 0.0133(9) 0.0003(7) 0.0021(8) -0.0024(8)
C17 0.0175(10) 0.0172(9) 0.0142(9) -0.0016(7) 0.0007(7) -0.0001(8)
C18 0.0193(11) 0.0283(11) 0.0205(10) 0.0020(9) 0.0042(8) -0.0010(9)
C19 0.0306(13) 0.0342(13) 0.0217(11) 0.0113(9) 0.0028(9) -0.0044(10)
C20 0.0263(12) 0.0258(11) 0.0212(10) 0.0070(9) -0.0025(9) -0.0009(9)
C21 0.0187(10) 0.0207(10) 0.0164(9) -0.0004(8) -0.0004(8) 0.0014(8)
C22 0.0160(10) 0.0189(10) 0.0184(10) -0.0014(8) 0.0047(8) 0.0014(8)
C23 0.0225(12) 0.0189(10) 0.0332(12) -0.0002(9) 0.0060(9) 0.0012(9)
C24 0.0194(11) 0.0254(11) 0.0247(11) 0.0002(9) 0.0067(9) 0.0036(9)
C25 0.0175(11) 0.0326(12) 0.0194(10) -0.0002(9) 0.0017(8) 0.0049(9)
C26 0.0208(11) 0.0232(10) 0.0175(10) -0.0011(8) -0.0022(8) 0.0041(9)
C27 0.0237(12) 0.0304(12) 0.0236(11) -0.0016(9) 0.0001(9) -0.0035(9)
C28 0.0222(12) 0.0382(13) 0.0223(11) -0.0052(10) 0.0007(9) 0.0104(10)
C29 0.0264(12) 0.0325(13) 0.0286(12) 0.0029(10) -0.0056(10) 0.0070(10)
C30 0.0172(10) 0.0221(10) 0.0144(9) 0.0009(8) 0.0013(8) 0.0025(8)
C31 0.0180(10) 0.0249(11) 0.0180(10) 0.0005(8) 0.0012(8) 0.0007(8)
C32 0.0204(12) 0.0379(13) 0.0303(12) 0.0052(10) -0.0045(9) -0.0021(10)
C33 0.0214(12) 0.0406(14) 0.0392(14) 0.0126(11) -0.0059(10) 0.0039(10)
C34 0.0252(12) 0.0288(12) 0.0318(12) 0.0085(10) 0.0013(10) 0.0057(10)
C35 0.0196(11) 0.0220(10) 0.0205(10) 0.0019(8) 0.0025(8) 0.0025(8)
C36 0.0175(10) 0.0230(10) 0.0206(10) -0.0045(8) 0.0006(8) -0.0003(8)
C37 0.0208(11) 0.0316(12) 0.0264(11) -0.0083(9) 0.0011(9) 0.0006(9)
C38 0.0255(12) 0.0209(10) 0.0245(11) -0.0009(9) 0.0015(9) -0.0041(9)
C39 0.0236(12) 0.0331(13) 0.0301(12) -0.0088(10) -0.0008(9) -0.0040(10)
C40 0.0289(12) 0.0191(11) 0.0313(12) 0.0036(9) -0.0056(10) 0.0010(9)
C41 0.0241(13) 0.0314(13) 0.0543(17) 0.0133(12) -0.0019(11) -0.0041(10)
C42 0.0386(15) 0.0227(12) 0.0572(17) 0.0095(12) -0.0109(13) -0.0006(11)
C43 0.082(2) 0.0276(13) 0.0352(15) -0.0046(11) -0.0204(15) -0.0030(14)
C44 0.0121(10) 0.0207(10) 0.0172(9) 0.0024(8) 0.0014(7) -0.0002(8)
C45 0.0170(10) 0.0236(11) 0.0211(10) -0.0013(8) 0.0020(8) -0.0015(8)
C46 0.0244(12) 0.0218(11) 0.0286(11) -0.0006(9) 0.0007(9) -0.0047(9)
C47 0.0254(12) 0.0266(12) 0.0255(11) 0.0080(9) 0.0029(9) -0.0054(9)
C48 0.0215(11) 0.0328(12) 0.0160(10) 0.0021(9) 0.0040(8) -0.0015(9)
C49 0.0151(10) 0.0228(10) 0.0186(10) -0.0011(8) 0.0028(8) -0.0006(8)
C50 0.0246(12) 0.0344(13) 0.0216(11) -0.0073(9) 0.0037(9) -0.0098(10)
C51 0.0534(18) 0.0534(18) 0.0344(14) -0.0174(13) 0.0103(13) -0.0299(15)
C52 0.0236(13) 0.0623(18) 0.0215(11) 0.0014(11) -0.0015(9) -0.0050(12)
C53 0.0312(13) 0.0302(12) 0.0254(11) -0.0109(9) 0.0084(10) -0.0045(10)
C54 0.0228(11) 0.0243(11) 0.0233(11) -0.0053(9) 0.0084(9) -0.0012(9)
C55 0.0365(14) 0.0233(12) 0.0433(15) -0.0047(11) -0.0015(11) 0.0061(10)
C56 0.0304(13) 0.0330(13) 0.0252(11) -0.0077(10) 0.0025(10) -0.0067(10)
C57 0.0492(18) 0.0389(15) 0.0467(16) -0.0183(13) 0.0312(14) -0.0090(13)

loop_
_atom_type_symbol
_atom_type_description
_atom_type_scat_dispersion_real
_atom_type_scat_dispersion_imag
_atom_type_scat_source
C C 0.0033 0.0016 'International Tables Vol C Tables 4.2.6.8 and 6.1.1.4'
H H 0.0000 0.0000 'International Tables Vol C Tables 4.2.6.8 and 6.1.1.4'
O O 0.0106 0.0060 'International Tables Vol C Tables 4.2.6.8 and 6.1.1.4'
P P 0.1023 0.0942 'International Tables Vol C Tables 4.2.6.8 and 6.1.1.4'
Sc Sc 0.2519 0.3716 'International Tables Vol C Tables 4.2.6.8 and 6.1.1.4'

loop_
_geom_angle_atom_site_label_1
_geom_angle_atom_site_label_2
_geom_angle_atom_site_label_3
_geom_angle
O5 Sc1 O6 109.96(6)
O5 Sc1 O1 104.06(6)
O6 Sc1 O1 114.09(6)
O5 Sc1 O4 117.33(6)
O6 Sc1 O4 108.64(6)
O1 Sc1 O4 102.72(6)
C3 P1 C5 110.46(11)
C3 P1 C9 107.85(11)
C5 P1 C9 112.61(12)
C3 P1 C7 108.68(11)
C5 P1 C7 107.78(11)
C9 P1 C7 109.39(11)
C1 O1 Sc1 161.35(14)
C1 O2 C11 114.67(16)
C12 O3 C15 105.7(2)
C16 O4 Sc1 150.31(13)
C30 O5 Sc1 171.52(13)
C44 O6 Sc1 153.04(13)
O1 C1 C2 127.90(19)
O1 C1 O2 115.48(18)
C2 C1 O2 116.56(18)
C1 C2 C4 123.83(19)
C1 C2 C3 118.94(19)
C4 C2 C3 117.17(18)
C2 C3 P1 115.46(15)
C6 C5 P1 115.53(17)
C8 C7 P1 113.86(17)
C10 C9 P1 116.44(18)
O2 C11 C12 107.58(19)
C13 C12 O3 109.5(2)
C13 C12 C11 133.9(3)
O3 C12 C11 116.5(2)
C12 C13 C14 107.2(3)
C15 C14 C13 106.5(3)
C14 C15 O3 111.1(3)
O4 C16 C17 119.81(17)
O4 C16 C21 120.45(18)
C17 C16 C21 119.73(17)
C18 C17 C16 118.24(18)
C18 C17 C22 119.18(18)
C16 C17 C22 122.56(17)
C19 C18 C17 122.0(2)
C18 C19 C20 119.2(2)
C19 C20 C21 122.5(2)
C20 C21 C16 117.65(19)
C20 C21 C26 118.32(18)
C16 C21 C26 123.68(18)
C25 C22 C23 111.13(18)
C25 C22 C17 111.67(16)
C23 C22 C17 109.05(17)
C25 C22 C24 105.97(17)
C23 C22 C24 106.69(17)
C17 C22 C24 112.21(17)
C27 C26 C29 107.50(18)
C27 C26 C28 108.97(19)
C29 C26 C28 106.11(18)
C27 C26 C21 107.27(17)
C29 C26 C21 112.09(18)
C28 C26 C21 114.68(17)
O5 C30 C35 120.26(18)
O5 C30 C31 120.38(18)
C35 C30 C31 119.37(19)
C32 C31 C30 118.3(2)
C32 C31 C36 118.19(19)
C30 C31 C36 123.54(19)
C33 C32 C31 121.8(2)
C34 C33 C32 119.2(2)
C33 C34 C35 122.1(2)
C34 C35 C30 118.6(2)
C34 C35 C40 118.56(19)
C30 C35 C40 122.83(19)
C38 C36 C39 106.73(18)
C38 C36 C31 110.49(17)
C39 C36 C31 112.61(18)
C38 C36 C37 109.16(18)
C39 C36 C37 106.73(17)
C31 C36 C37 110.93(18)
C43 C40 C41 111.9(2)
C43 C40 C42 106.2(2)
C41 C40 C42 106.8(2)
C43 C40 C35 110.4(2)
C41 C40 C35 109.09(19)
C42 C40 C35 112.41(19)
O6 C44 C49 120.05(18)
O6 C44 C45 120.62(18)
C49 C44 C45 119.33(18)
C46 C45 C44 117.90(19)
C46 C45 C50 119.30(19)
C44 C45 C50 122.57(18)
C47 C46 C45 122.0(2)
C48 C47 C46 118.7(2)
C47 C48 C49 122.3(2)
C48 C49 C44 117.66(19)
C48 C49 C54 119.42(18)
C44 C49 C54 122.91(18)
C53 C50 C51 106.5(2)
C53 C50 C52 110.2(2)
C51 C50 C52 107.0(2)
C53 C50 C45 113.45(19)
C51 C50 C45 112.05(19)
C52 C50 C45 107.52(19)
C56 C54 C57 106.4(2)
C56 C54 C55 110.8(2)
C57 C54 C55 106.6(2)
C56 C54 C49 111.65(18)
C57 C54 C49 110.95(19)
C55 C54 C49 110.22(19)
C60 C59 C64 120.0
C60 C59 C58 98.3(4)
C64 C59 C58 141.1(4)
C59 C60 C61 120.0
C62 C61 C60 120.0
C63 C62 C61 120.0
C64 C63 C62 120.0
C63 C64 C59 120.0

loop_
_geom_bond_atom_site_label_1
_geom_bond_atom_site_label_2
_geom_bond_distance
Sc1 O5 1.9583(14)
Sc1 O6 1.9719(14)
Sc1 O1 1.9720(15)
Sc1 O4 1.9727(14)
P1 C3 1.800(2)
P1 C5 1.800(2)
P1 C9 1.800(2)
P1 C7 1.803(2)
O1 C1 1.310(3)
O2 C1 1.385(2)
O2 C11 1.437(3)
O3 C12 1.364(3)
O3 C15 1.376(4)
O4 C16 1.349(2)
O5 C30 1.350(2)
O6 C44 1.348(2)
C1 C2 1.346(3)
C2 C4 1.502(3)
C2 C3 1.517(3)
C5 C6 1.520(3)
C7 C8 1.521(3)
C9 C10 1.523(4)
C11 C12 1.480(3)
C12 C13 1.339(4)
C13 C14 1.418(4)
C14 C15 1.309(5)
C16 C17 1.425(3)
C16 C21 1.427(3)
C17 C18 1.401(3)
C17 C22 1.536(3)
C18 C19 1.375(3)
C19 C20 1.378(3)
C20 C21 1.401(3)
C21 C26 1.544(3)
C22 C25 1.526(3)
C22 C23 1.535(3)
C22 C24 1.541(3)
C26 C27 1.535(3)
C26 C29 1.536(3)
C26 C28 1.539(3)
C30 C35 1.425(3)
C30 C31 1.428(3)
C31 C32 1.399(3)
C31 C36 1.538(3)
C32 C33 1.383(4)
C33 C34 1.379(4)
C34 C35 1.388(3)
C35 C40 1.540(3)
C36 C38 1.527(3)
C36 C39 1.537(3)
C36 C37 1.539(3)
C40 C43 1.527(3)
C40 C41 1.529(4)
C40 C42 1.537(3)
C44 C49 1.423(3)
C44 C45 1.424(3)
C45 C46 1.396(3)
C45 C50 1.543(3)
C46 C47 1.382(3)
C47 C48 1.378(3)
C48 C49 1.397(3)
C49 C54 1.537(3)
C50 C53 1.526(3)
C50 C51 1.539(3)
C50 C52 1.542(4)
C54 C56 1.527(3)
C54 C57 1.536(3)
C54 C55 1.537(3)
C58 C59 1.588(7)
C59 C60 1.3900
C59 C64 1.3900
C60 C61 1.3900
C61 C62 1.3900
C62 C63 1.3900
C63 C64 1.3900
